data_7133548
loop_
_publ_author_name
'Patyk-Ka&#x17a;mierczak, Ewa'
'Ka&#x17a;mierczak, Micha&#x142;'

_publ_section_title
;
 Metal-free negative linear compressibility (NLC) material - the cocrystal
 of 1,2-bis(4-pyridyl)ethane and fumaric acid.
;
_journal_issue 75
_journal_name_full 'Chemical communications (Cambridge, England)'
_journal_page_first 10310
_journal_page_last 10313
_journal_paper_doi 10.1039/d4cc02183e
_journal_volume 60
_journal_year 2024
_chemical_formula_moiety 'C12 H12 N2, C4 H4 O4'
_chemical_formula_sum 'C16 H16 N2 O4'
_chemical_formula_weight 300.31
_chemical_name_systematic '1,2-bis(4-Pyridyl)ethane fumaric acid'
_space_group_crystal_system monoclinic
_space_group_IT_number 15
_space_group_name_Hall '-I 2ya'
_space_group_name_H-M_alt 'I 1 2/a 1'
_atom_sites_solution_hydrogens geom
_atom_sites_solution_primary dual
_audit_creation_date 2023-06-27
_audit_creation_method
;
Olex2 1.5
(compiled 2023.03.06 svn.rbb2c1857 for OlexSys, GUI svn.r6748)
;
_audit_update_record
;
2024-03-15 deposited with the CCDC.	2024-08-08 downloaded from the CCDC.
;
_cell_angle_alpha 90
_cell_angle_beta 113.05(6)
_cell_angle_gamma 90
_cell_formula_units_Z 4
_cell_length_a 16.758(8)
_cell_length_b 4.3755(10)
_cell_length_c 19.955(11)
_cell_measurement_reflns_used 645
_cell_measurement_temperature 298
_cell_measurement_theta_max 22.4700
_cell_measurement_theta_min 2.6580
_cell_volume 1346.4(12)
_computing_cell_refinement 'CrysAlisPro 1.171.41.93a (Rigaku OD, 2020)'
_computing_data_collection 'CrysAlisPro 1.171.41.93a (Rigaku OD, 2020)'
_computing_data_reduction 'CrysAlisPro 1.171.41.93a (Rigaku OD, 2020)'
_computing_molecular_graphics 'Olex2 1.5 (Dolomanov et al., 2009)'
_computing_publication_material 'Olex2 1.5 (Dolomanov et al., 2009)'
_computing_structure_refinement 'SHELXL 2014/7 (Sheldrick, 2015)'
_computing_structure_solution 'SHELXT  (Sheldrick, 2015)'
_diffrn_ambient_pressure 1250000
_diffrn_ambient_temperature 298
_diffrn_detector 'CCD plate'
_diffrn_detector_area_resol_mean 16.1544
_diffrn_detector_type Eos
_diffrn_measured_fraction_theta_full 0.281
_diffrn_measured_fraction_theta_max 0.270
_diffrn_measurement_details
;
List of Runs (angles in degrees, time in seconds):

  # Type    Start    End  Width  t~exp~   \w     \q     \k     \f   Frames
#--------------------------------------------------------------------------
  1  \w    -34.00  39.00   1.00   30.00    --   26.40   0.00-180.00   73
  2  \w      9.00  65.00   1.00   30.00    --   26.40 -77.00-150.00   56
  3  \w    -51.00 -17.00   1.00   30.00    --   26.40 134.00 123.00   34
  4  \w    -34.00  39.00   1.00   30.00    --   26.40   0.00   0.00   73
  5  \w     69.00 111.00   1.00   30.00    --   26.40 178.00  90.00   42
  6  \w     59.00 111.00   1.00   30.00    --   26.40 178.00 -90.00   52
  7  \w     -4.00  29.00   1.00   30.00    --  -27.26 -97.00  35.00   33
  8  \w    -27.00  38.00   1.00   30.00    --  -27.26 -39.00  12.00   65
  9  \w   -121.00 -69.00   1.00   30.00    --  -27.26 178.00 -90.00   52
 10  \w    -16.00  49.00   1.00   30.00    --  -27.26 -37.00-180.00   65
 11  \w    -48.00  31.00   1.00   30.00    --  -27.26  26.00  -7.00   79
 12  \w    -52.00  27.00   1.00   30.00    --  -27.26  39.00 167.00   79
 13  \w    -17.00  16.00   1.00   30.00    --  -27.26 -67.00-157.00   33
 14  \w    -19.00  16.00   1.00   30.00    --   26.40  53.00 -17.00   35
 15  \w      9.00  38.00   1.00   30.00    --   26.40 -77.00  30.00   29
 16  \w    -35.00 -15.00   1.00   30.00    --   26.40  37.00   0.00   20
 17  \w    -17.00   4.00   1.00   30.00    --   26.40  57.00 150.00   21
 18  \w     -4.00  16.00   1.00   30.00    --  -27.26 -57.00  30.00   20
 19  \w     17.00  50.00   1.00   30.00    --  -27.26-134.00  56.00   33
;
_diffrn_measurement_device 'four-circle diffractometer'
_diffrn_measurement_device_type 'Xcalibur, Eos'
_diffrn_measurement_method '\w scans'
_diffrn_orient_matrix_type 'CrysAlisPro convention (1999,Acta A55,543-557)'
_diffrn_orient_matrix_UB_11 -0.0300612000
_diffrn_orient_matrix_UB_12 0.0864572000
_diffrn_orient_matrix_UB_13 -0.0289922000
_diffrn_orient_matrix_UB_21 0.0324802000
_diffrn_orient_matrix_UB_22 0.0286278000
_diffrn_orient_matrix_UB_23 -0.0136947000
_diffrn_orient_matrix_UB_31 -0.0124972000
_diffrn_orient_matrix_UB_32 -0.1339163000
_diffrn_orient_matrix_UB_33 -0.0216367000
_diffrn_radiation_monochromator graphite
_diffrn_radiation_probe x-ray
_diffrn_radiation_type 'Mo K\a'
_diffrn_radiation_wavelength 0.71073
_diffrn_reflns_av_R_equivalents 0.0833
_diffrn_reflns_av_unetI/netI 0.0638
_diffrn_reflns_Laue_measured_fraction_full 0.281
_diffrn_reflns_Laue_measured_fraction_max 0.270
_diffrn_reflns_limit_h_max 19
_diffrn_reflns_limit_h_min -18
_diffrn_reflns_limit_k_max 4
_diffrn_reflns_limit_k_min -4
_diffrn_reflns_limit_l_max 20
_diffrn_reflns_limit_l_min -20
_diffrn_reflns_number 2212
_diffrn_reflns_point_group_measured_fraction_full 0.281
_diffrn_reflns_point_group_measured_fraction_max 0.270
_diffrn_reflns_theta_full 25.242
_diffrn_reflns_theta_max 25.698
_diffrn_reflns_theta_min 2.704
_diffrn_source 'fine-focus sealed X-ray tube'
_diffrn_source_type 'Enhance (Mo) X-ray Source'
_exptl_absorpt_coefficient_mu 0.108
_exptl_absorpt_correction_T_max 0.996
_exptl_absorpt_correction_T_min 0.995
_exptl_absorpt_correction_type gaussian
_exptl_absorpt_process_details
;
CrysAlisPro 1.171.41.93a (Rigaku Oxford Diffraction, 2020)
Numerical absorption correction based on gaussian integration over
a multifaceted crystal model (Absorb Angel (2004) J. Appl. Cryst. 37:486-492)
;
_exptl_crystal_colour colourless
_exptl_crystal_colour_primary colourless
_exptl_crystal_density_diffrn 1.481
_exptl_crystal_description prism
_exptl_crystal_F_000 632
_exptl_crystal_size_max 0.219
_exptl_crystal_size_mid 0.191
_exptl_crystal_size_min 0.037
_refine_diff_density_max 0.180
_refine_diff_density_min -0.235
_refine_diff_density_rms 0.052
_refine_ls_extinction_method none
_refine_ls_goodness_of_fit_ref 1.058
_refine_ls_hydrogen_treatment constr
_refine_ls_matrix_type full
_refine_ls_number_parameters 46
_refine_ls_number_reflns 347
_refine_ls_number_restraints 0
_refine_ls_restrained_S_all 1.058
_refine_ls_R_factor_all 0.1097
_refine_ls_R_factor_gt 0.0660
_refine_ls_shift/su_max 0.000
_refine_ls_shift/su_mean 0.000
_refine_ls_structure_factor_coef Fsqd
_refine_ls_weighting_details 'w=1/[\s^2^(Fo^2^)+(0.1124P)^2^+1.7845P] where P=(Fo^2^+2Fc^2^)/3'
_refine_ls_weighting_scheme calc
_refine_ls_wR_factor_gt 0.1598
_refine_ls_wR_factor_ref 0.1918
_reflns_Friedel_coverage 0.000
_reflns_number_gt 228
_reflns_number_total 347
_reflns_threshold_expression 'I > 2\s(I)'
_cod_data_source_file d4cc02183e3.cif
_cod_data_source_block etyfum_125
_cod_depositor_comments 'Adding full bibliography for 7133545--7133558.cif.'
_cod_original_cell_volume 1346.4(11)
_cod_database_code 7133548
_shelx_shelxl_version_number 2014/7
_chemical_oxdiff_formula 'C12 H12 N2,C4 H4 O4'
_shelx_space_group_comment
;
The symmetry employed for this shelxl refinement is uniquely defined
by the following loop, which should always be used as a source of
symmetry information in preference to the above space-group names.
They are only intended as comments.
;
_shelx_estimated_absorpt_t_max 0.996
_shelx_estimated_absorpt_t_min 0.977
_exptl_oxdiff_absorpt_process_details
;
Gaussian integration over a grid
of 16 x 16 x 16 points =  4096 total grid points
  Based upon method of Burnham (1966)
;
_diffrn.ambient_pressure_su 20000

_olex2_refinement_description
;
1. Fixed Uiso
 At 1.2 times of:
  All C(H) groups, All C(H,H) groups
 At 1.5 times of:
  All O(H) groups
2.a Secondary CH2 refined with riding coordinates:
 C6(H6A,H6B)
2.b Aromatic/amide H refined with riding coordinates:
 C1(H1), C2(H2), C4(H4), C5(H5), C8(H8)
2.c Idealised tetrahedral OH refined as rotating group:
 O1(H1A)
;
_ins_header
;
TITL ETYFUM_122 in I2/a 
REM I2/a (#15 in standard setting)
CELL 0.71073  16.758415   4.375511  19.954644  90.0000 113.0476  90.0000
ZERR    3.00   0.007553   0.001003   0.010492   0.0000   0.0621   0.0000
LATT  2
SYMM -x+1/2, y,-z 
SFAC C H N O
UNIT 48.00 48.00 6.00 12.00
SIZE 0.04 0.19 0.22
TREF
HKLF 4
END
;
_olex2_exptl_crystal_mounting_method
'Single crystal grown at ambient conditions was mounted in Merrill-Bassett diamond anvil cell, compressed to 3 GPa and then gradually decompressed to 1.25(2) GPa. Daphne oil 7575 was used as hydrostatic medium.'
_olex2_submission_special_instructions 'No special instructions were received'
_oxdiff_exptl_absorpt_empirical_details
;
Empirical correction (ABSPACK) includes:
- Absorption correction using spherical harmonics
- Frame scaling
;
_oxdiff_exptl_absorpt_empirical_full_max 8.168
_oxdiff_exptl_absorpt_empirical_full_min 0.633

loop_
_space_group_symop_operation_xyz
'x, y, z'
'-x+1/2, y, -z'
'x+1/2, y+1/2, z+1/2'
'-x+1, y+1/2, -z+1/2'
'-x, -y, -z'
'x-1/2, -y, z'
'-x+1/2, -y+1/2, -z+1/2'
'x, -y+1/2, z+1/2'

loop_
_atom_site_label
_atom_site_type_symbol
_atom_site_fract_x
_atom_site_fract_y
_atom_site_fract_z
_atom_site_U_iso_or_equiv
_atom_site_adp_type
_atom_site_occupancy
_atom_site_site_symmetry_order
_atom_site_calc_flag
_atom_site_refinement_flags_posn
_atom_site_refinement_flags_adp
_atom_site_refinement_flags_occupancy
_atom_site_disorder_assembly
_atom_site_disorder_group
C1 C 0.1604(7) 0.3825(17) 0.4151(6) 0.033(2) Uiso 1 1 d . . . . .
H1 H 0.2189 0.4327 0.4327 0.040 Uiso 1 1 calc R U . . .
C2 C 0.1324(6) 0.1788(15) 0.4541(5) 0.032(2) Uiso 1 1 d . . . . .
H2 H 0.1716 0.0874 0.4962 0.038 Uiso 1 1 calc R U . . .
C3 C 0.0447(7) 0.1139(17) 0.4290(6) 0.026(2) Uiso 1 1 d . . . . .
C4 C -0.0111(7) 0.2460(19) 0.3645(6) 0.032(2) Uiso 1 1 d . . . . .
H4 H -0.0701 0.2026 0.3460 0.039 Uiso 1 1 calc R U . . .
C5 C 0.0223(6) 0.4419(16) 0.3284(5) 0.033(2) Uiso 1 1 d . . . . .
H5 H -0.0152 0.5301 0.2851 0.040 Uiso 1 1 calc R U . . .
C6 C 0.0110(5) -0.0918(14) 0.4726(5) 0.028(2) Uiso 1 1 d . . . . .
H6A H 0.0546 -0.2437 0.4979 0.034 Uiso 1 1 calc R U . . .
H6B H -0.0404 -0.1978 0.4401 0.034 Uiso 1 1 calc R U . . .
N1 N 0.1064(5) 0.5108(14) 0.3528(5) 0.033(2) Uiso 1 1 d . . . . .
C7 C 0.2424(7) 0.9657(17) 0.3201(6) 0.028(2) Uiso 1 1 d . . . . .
C8 C 0.2726(7) 1.1966(18) 0.2822(6) 0.030(2) Uiso 1 1 d . . . . .
H8 H 0.3285 1.2722 0.3062 0.036 Uiso 1 1 calc R U . . .
O1 O 0.1627(4) 0.8882(11) 0.2865(4) 0.0392(15) Uiso 1 1 d . . . . .
H1A H 0.1469 0.7887 0.3139 0.059 Uiso 1 1 calc R U . . .
O2 O 0.2914(5) 0.8662(13) 0.3806(4) 0.0439(17) Uiso 1 1 d . . . . .

loop_
_atom_type_symbol
_atom_type_description
_atom_type_scat_dispersion_real
_atom_type_scat_dispersion_imag
_atom_type_scat_source
C C 0.0033 0.0016 'International Tables Vol C Tables 4.2.6.8 and 6.1.1.4'
H H 0.0000 0.0000 'International Tables Vol C Tables 4.2.6.8 and 6.1.1.4'
N N 0.0061 0.0033 'International Tables Vol C Tables 4.2.6.8 and 6.1.1.4'
O O 0.0106 0.0060 'International Tables Vol C Tables 4.2.6.8 and 6.1.1.4'

loop_
_exptl_crystal_face_index_h
_exptl_crystal_face_index_k
_exptl_crystal_face_index_l
_exptl_crystal_face_perp_dist
-20 -3 3 0.0328
-23 1 16 0.0531
-7 5 18 0.0560
17 4 1 0.1520
22 -1 -17 0.1471
11 -4 -19 0.1338
2 -3 16 0.0260
-3 3 -15 0.0090

loop_
_geom_angle_atom_site_label_1
_geom_angle_atom_site_label_2
_geom_angle_atom_site_label_3
_geom_angle
_geom_angle_site_symmetry_1
_geom_angle_site_symmetry_3
_geom_angle_publ_flag
C2 C1 H1 118.7 . . ?
N1 C1 H1 118.7 . . ?
N1 C1 C2 122.6(11) . . ?
C1 C2 H2 120.8 . . ?
C1 C2 C3 118.4(9) . . ?
C3 C2 H2 120.8 . . ?
C2 C3 C4 118.9(8) . . ?
C2 C3 C6 120.0(9) . . ?
C4 C3 C6 121.1(10) . . ?
C3 C4 H4 120.6 . . ?
C5 C4 C3 118.8(10) . . ?
C5 C4 H4 120.6 . . ?
C4 C5 H5 118.7 . . ?
N1 C5 C4 122.7(9) . . ?
N1 C5 H5 118.7 . . ?
C3 C6 C6 110.6(7) . 5_556 ?
C3 C6 H6A 109.5 . . ?
C3 C6 H6B 109.5 . . ?
C6 C6 H6A 109.5 5_556 . ?
C6 C6 H6B 109.5 5_556 . ?
H6A C6 H6B 108.1 . . ?
C5 N1 C1 118.5(8) . . ?
O1 C7 C8 114.3(9) . . ?
O2 C7 C8 120.8(10) . . ?
O2 C7 O1 124.9(8) . . ?
C7 C8 H8 117.5 . . ?
C8 C8 C7 125.0(14) 7_575 . ?
C8 C8 H8 117.5 7_575 . ?
C7 O1 H1A 109.5 . . ?

loop_
_geom_bond_atom_site_label_1
_geom_bond_atom_site_label_2
_geom_bond_distance
_geom_bond_site_symmetry_2
_geom_bond_publ_flag
C1 H1 0.9300 . ?
C1 C2 1.380(9) . ?
C1 N1 1.341(14) . ?
C2 H2 0.9300 . ?
C2 C3 1.384(12) . ?
C3 C4 1.388(15) . ?
C3 C6 1.507(9) . ?
C4 H4 0.9300 . ?
C4 C5 1.372(10) . ?
C5 H5 0.9300 . ?
C5 N1 1.333(10) . ?
C6 C6 1.513(13) 5_556 ?
C6 H6A 0.9700 . ?
C6 H6B 0.9700 . ?
C7 C8 1.465(10) . ?
C7 O1 1.284(12) . ?
C7 O2 1.243(13) . ?
C8 C8 1.298(19) 7_575 ?
C8 H8 0.9300 . ?
O1 H1A 0.8200 . ?

loop_
_geom_torsion_atom_site_label_1
_geom_torsion_atom_site_label_2
_geom_torsion_atom_site_label_3
_geom_torsion_atom_site_label_4
_geom_torsion
_geom_torsion_site_symmetry_1
_geom_torsion_site_symmetry_2
_geom_torsion_site_symmetry_3
_geom_torsion_site_symmetry_4
_geom_torsion_publ_flag
C1 C2 C3 C4 2.5(12) . . . . ?
C1 C2 C3 C6 -176.1(6) . . . . ?
C2 C1 N1 C5 1.0(13) . . . . ?
C2 C3 C4 C5 -1.4(14) . . . . ?
C2 C3 C6 C6 88.5(10) . . . 5_556 ?
C3 C4 C5 N1 0.0(12) . . . . ?
C4 C3 C6 C6 -90.1(13) . . . 5_556 ?
C4 C5 N1 C1 0.2(12) . . . . ?
C6 C3 C4 C5 177.2(6) . . . . ?
N1 C1 C2 C3 -2.4(12) . . . . ?
O1 C7 C8 C8 -5.0(12) . . . 7_575 ?
O2 C7 C8 C8 176.8(10) . . . 7_575 ?

loop_
_exptl_oxdiff_crystal_face_indexfrac_h
_exptl_oxdiff_crystal_face_indexfrac_k
_exptl_oxdiff_crystal_face_indexfrac_l
_exptl_oxdiff_crystal_face_x
_exptl_oxdiff_crystal_face_y
_exptl_oxdiff_crystal_face_z
-19.6594 -3.1231 3.2768 0.2260 -0.7728 0.5930
-22.9102 0.7267 16.2663 0.2799 -0.9461 -0.1630
-6.7937 4.7708 17.8102 0.1003 -0.3280 -0.9393
16.7957 3.8510 0.5725 -0.1886 0.6479 -0.7380
22.3373 -1.1926 -17.2397 -0.2748 0.9275 0.2536
10.7416 -4.3567 -19.0757 -0.1465 0.4854 0.8619
2.4337 -3.2444 16.1945 -0.8232 -0.2356 0.0537
-2.5161 3.0420 -15.1886 0.7790 0.2134 -0.0473
